data_4504142
loop_
_publ_author_name
'Kodama, Koichi'
'Kobayashi, Yuka'
'Saigo, Kazuhiko'

_publ_section_title
;
 Role of the Relative Molecular Length of the Components in Ternary
 Inclusion Crystals in the Chiral Recognition and Assembly of
 Supramolecular Helical Architectures
;
_journal_issue 5
_journal_name_full 'Crystal Growth &amp; Design'
_journal_page_first 935
_journal_paper_doi 10.1021/cg060849c
_journal_volume 7
_journal_year 2007
_chemical_absolute_configuration rm
_chemical_formula_moiety 'C33 H39 N O4 '
_chemical_formula_sum 'C33 H39 N O4'
_chemical_formula_weight 513.68
_space_group_IT_number 19
_symmetry_cell_setting orthorhombic
_symmetry_Int_Tables_number 19
_symmetry_space_group_name_Hall 'P 2ac 2ab'
_symmetry_space_group_name_H-M 'P 21 21 21'
_cell_angle_alpha 90
_cell_angle_beta 90
_cell_angle_gamma 90
_cell_formula_units_Z 4
_cell_length_a 13.746(2)
_cell_length_b 6.0880(6)
_cell_length_c 34.185(6)
_cell_measurement_temperature 296.1
_cell_volume 2860.8(7)
_computing_cell_refinement Unknown
_computing_data_collection Unknown
_computing_data_reduction CrystalStructure
_computing_publication_material 'CrystalStructure 3.6.0'
_computing_structure_refinement CRYSTALS
_computing_structure_solution SIR92
_diffrn_measured_fraction_theta_full 0.5757
_diffrn_measured_fraction_theta_max 0.5757
_diffrn_measurement_device_type CCD
_diffrn_measurement_method \w
_diffrn_radiation_type 'Mo K\a'
_diffrn_radiation_wavelength 0.7107
_diffrn_reflns_av_R_equivalents 0.026
_diffrn_reflns_limit_h_max 12
_diffrn_reflns_limit_h_min 0
_diffrn_reflns_limit_k_max 7
_diffrn_reflns_limit_k_min 0
_diffrn_reflns_limit_l_max 40
_diffrn_reflns_limit_l_min -38
_diffrn_reflns_number 3156
_diffrn_reflns_theta_full 25.96
_diffrn_reflns_theta_max 25.96
_exptl_absorpt_coefficient_mu 0.077
_exptl_absorpt_correction_type none
_exptl_crystal_colour nONE
_exptl_crystal_density_diffrn 1.193
_exptl_crystal_density_method 'not measured'
_exptl_crystal_description nONE
_exptl_crystal_F_000 1104.00
_exptl_crystal_size_max 0.50
_exptl_crystal_size_mid 0.20
_exptl_crystal_size_min 0.10
_refine_diff_density_max 0.37
_refine_diff_density_min -1.55
_refine_ls_extinction_method none
_refine_ls_goodness_of_fit_ref 1.219
_refine_ls_hydrogen_treatment refall
_refine_ls_number_parameters 380
_refine_ls_number_reflns 1155
_refine_ls_R_factor_gt 0.0720
_refine_ls_shift/su_max 0.0010
_refine_ls_structure_factor_coef F
_refine_ls_weighting_details 'w = 1/[0.0010Fo^2^ + 3.0000\s(Fo^2^) + 0.5000]'
_refine_ls_weighting_scheme calc
_refine_ls_wR_factor_ref 0.0840
_reflns_number_gt 1155
_reflns_number_total 3132
_reflns_threshold_expression F^2^>2.0\s(F^2^)
_cod_data_source_file cg060849csi20061127_100443.cif
_cod_data_source_block (1S,2R)-1_2c_(R)-3c
_cod_original_formula_sum 'C33 H39 N O4 '
_cod_database_code 4504142

loop_
_symmetry_equiv_pos_site_id
_symmetry_equiv_pos_as_xyz
1 +X,+Y,+Z
2 1/2+X,1/2-Y,-Z
3 -X,1/2+Y,1/2-Z
4 1/2-X,-Y,1/2+Z

loop_
_atom_site_label
_atom_site_type_symbol
_atom_site_fract_x
_atom_site_fract_y
_atom_site_fract_z
_atom_site_U_iso_or_equiv
_atom_site_adp_type
_atom_site_occupancy
_atom_site_symmetry_multiplicity
_atom_site_calc_flag
_atom_site_refinement_flags
O(1) O 0.1648(7) -0.3503(8) 0.7012(2) 0.053(3) Uani 1.00 1 d .
O(2) O 0.0620(7) -1.1377(9) 0.6411(2) 0.055(3) Uani 1.00 1 d .
O(3) O -0.0603(7) -0.8793(9) 0.6802(2) 0.062(3) Uani 1.00 1 d .
O(4) O -0.0703(7) -0.5471(9) 0.7065(2) 0.066(4) Uani 1.00 1 d .
N(5) N 0.0879(9) -0.6639(10) 0.7531(2) 0.046(4) Uani 1.00 1 d .
C(6) C 0.347(2) -0.495(2) 0.6686(4) 0.065(7) Uani 1.00 1 d .
C(7) C 0.180(2) -0.709(1) 0.7312(3) 0.054(7) Uani 1.00 1 d .
C(8) C -0.1653(11) -0.616(2) 0.6500(3) 0.043(5) Uani 1.00 1 d .
C(9) C -0.3096(12) -0.504(2) 0.5930(3) 0.055(6) Uani 1.00 1 d .
C(10) C 0.1726(12) -0.5783(12) 0.6921(3) 0.049(6) Uani 1.00 1 d .
C(11) C 0.2678(13) -0.675(2) 0.7548(3) 0.048(6) Uani 1.00 1 d .
C(12) C 0.368(2) -0.443(2) 0.7933(4) 0.064(7) Uani 1.00 1 d .
C(13) C 0.338(1) -0.837(2) 0.7572(3) 0.051(6) Uani 1.00 1 d .
C(14) C -0.2114(13) -0.407(2) 0.6497(4) 0.063(6) Uani 1.00 1 d .
C(15) C 0.358(2) -0.896(3) 0.6304(4) 0.080(8) Uani 1.00 1 d .
C(16) C -0.003(1) -1.119(2) 0.5750(3) 0.066(7) Uani 1.00 1 d .
C(17) C 0.423(1) -0.799(2) 0.7763(4) 0.052(7) Uani 1.00 1 d .
C(18) C 0.2842(12) -0.473(2) 0.7729(4) 0.054(7) Uani 1.00 1 d .
C(19) C -0.0944(11) -0.683(2) 0.6810(3) 0.056(6) Uani 1.00 1 d .
C(20) C 0.429(2) -0.552(2) 0.6484(4) 0.076(7) Uani 1.00 1 d .
C(21) C -0.2595(13) -0.704(2) 0.5935(4) 0.068(7) Uani 1.00 1 d .
C(22) C -0.190(2) -0.761(2) 0.6207(3) 0.077(6) Uani 1.00 1 d .
C(23) C 0.264(2) -0.630(2) 0.6698(3) 0.059(6) Uani 1.00 1 d .
C(24) C 0.275(1) -0.839(2) 0.6496(3) 0.062(7) Uani 1.00 1 d .
C(25) C 0.441(1) -0.605(2) 0.7950(3) 0.073(7) Uani 1.00 1 d .
C(26) C 0.046(2) -1.260(2) 0.6058(4) 0.077(7) Uani 1.00 1 d .
C(27) C -0.280(1) -0.354(2) 0.6226(3) 0.079(7) Uani 1.00 1 d .
C(28) C 0.146(2) -1.346(2) 0.5908(4) 0.114(8) Uani 1.00 1 d .
C(29) C 0.439(1) -0.759(2) 0.6303(3) 0.076(7) Uani 1.00 1 d .
C(30) C -0.079(1) -1.208(2) 0.5546(4) 0.076(7) Uani 1.00 1 d .
C(31) C 0.0333(12) -0.919(2) 0.5651(3) 0.081(7) Uani 1.00 1 d .
C(32) C -0.083(2) -0.897(3) 0.5117(4) 0.096(9) Uani 1.00 1 d .
C(33) C -0.384(2) -0.443(2) 0.5637(4) 0.124(9) Uani 1.00 1 d .
C(34) C -0.014(2) -0.813(2) 0.5339(5) 0.091(8) Uani 1.00 1 d .
C(35) C -0.120(1) -1.102(3) 0.5233(4) 0.108(8) Uani 1.00 1 d .
C(36) C -0.206(3) -0.694(4) 0.4763(7) 0.23(2) Uani 1.00 1 d .
C(37) C -0.133(3) -0.790(4) 0.4739(7) 0.24(2) Uani 1.00 1 d .
C(38) C -0.407(2) -0.244(2) 0.5541(6) 0.242(13) Uani 1.00 1 d .
H(1) H 0.0999 -0.5399 0.7693 0.055 Uiso 1.00 1 c R
H(2) H 0.0705 -0.7859 0.7690 0.055 Uiso 1.00 1 c R
H(3) H 0.0364 -0.6319 0.7356 0.055 Uiso 1.00 1 c R
H(4) H 0.3440 -0.3564 0.6813 0.078 Uiso 1.00 1 c R
H(5) H 0.1787 -0.8614 0.7250 0.065 Uiso 1.00 1 c R
H(6) H 0.1183 -0.6236 0.6769 0.058 Uiso 1.00 1 c R
H(7) H 0.3812 -0.3076 0.8062 0.077 Uiso 1.00 1 c R
H(8) H 0.3229 -0.9771 0.7467 0.062 Uiso 1.00 1 c R
H(9) H -0.1953 -0.3038 0.6694 0.076 Uiso 1.00 1 c R
H(10) H 0.3620 -1.0310 0.6165 0.095 Uiso 1.00 1 c R
H(11) H 0.4718 -0.9087 0.7755 0.063 Uiso 1.00 1 c R
H(12) H 0.2347 -0.3645 0.7733 0.064 Uiso 1.00 1 c R
H(13) H 0.4837 -0.4560 0.6478 0.091 Uiso 1.00 1 c R
H(14) H -0.2750 -0.8073 0.5736 0.081 Uiso 1.00 1 c R
H(15) H -0.1584 -0.8993 0.6191 0.092 Uiso 1.00 1 c R
H(16) H 0.2208 -0.9363 0.6498 0.075 Uiso 1.00 1 c R
H(17) H 0.4994 -0.5830 0.8094 0.088 Uiso 1.00 1 c R
H(18) H 0.0059 -1.3824 0.6119 0.092 Uiso 1.00 1 c R
H(19) H -0.3052 -0.2090 0.6227 0.094 Uiso 1.00 1 c R
H(20) H 0.1728 -1.2405 0.5733 0.137 Uiso 1.00 1 c R
H(21) H 0.1386 -1.4823 0.5775 0.137 Uiso 1.00 1 c R
H(22) H 0.1888 -1.3652 0.6124 0.137 Uiso 1.00 1 c R
H(23) H 0.4977 -0.8018 0.6180 0.091 Uiso 1.00 1 c R
H(24) H -0.1019 -1.3493 0.5622 0.091 Uiso 1.00 1 c R
H(25) H 0.0881 -0.8600 0.5785 0.097 Uiso 1.00 1 c R
H(26) H -0.3577 -0.4936 0.5395 0.148 Uiso 1.00 1 c R
H(27) H -0.4403 -0.5244 0.5700 0.148 Uiso 1.00 1 c R
H(28) H 0.0058 -0.6689 0.5270 0.109 Uiso 1.00 1 c R
H(29) H -0.1739 -1.1587 0.5093 0.130 Uiso 1.00 1 c R
H(30) H -0.2520 -0.8055 0.4703 0.274 Uiso 1.00 1 c R
H(31) H -0.2185 -0.5683 0.4607 0.274 Uiso 1.00 1 c R
H(32) H -0.2112 -0.6561 0.5032 0.274 Uiso 1.00 1 c R
H(33) H -0.0922 -0.6720 0.4668 0.291 Uiso 1.00 1 c R
H(34) H -0.1351 -0.8952 0.4533 0.291 Uiso 1.00 1 c R
H(35) H -0.4610 -0.2119 0.5704 0.290 Uiso 1.00 1 c R
H(36) H -0.4245 -0.2219 0.5275 0.290 Uiso 1.00 1 c R
H(37) H -0.3544 -0.1488 0.5606 0.290 Uiso 1.00 1 c R

loop_
_atom_site_aniso_label
_atom_site_aniso_U_11
_atom_site_aniso_U_22
_atom_site_aniso_U_33
_atom_site_aniso_U_12
_atom_site_aniso_U_13
_atom_site_aniso_U_23
O(1) 0.057(11) 0.041(3) 0.061(4) 0.003(5) -0.002(5) 0.001(3)
O(2) 0.047(11) 0.071(4) 0.046(4) 0.008(5) -0.010(5) 0.003(3)
O(3) 0.068(11) 0.051(4) 0.067(5) 0.014(5) -0.017(5) -0.005(3)
O(4) 0.074(13) 0.064(4) 0.061(5) 0.013(5) -0.023(6) -0.021(4)
N(5) 0.04(2) 0.045(4) 0.053(6) -0.008(6) -0.012(6) 0.008(4)
C(6) 0.06(3) 0.087(9) 0.049(10) -0.021(12) -0.005(9) 0.012(7)
C(7) 0.07(3) 0.044(6) 0.050(9) 0.011(8) 0.018(11) 0.009(5)
C(8) 0.04(2) 0.057(6) 0.037(8) -0.003(8) -0.009(8) -0.005(5)
C(9) 0.04(2) 0.090(8) 0.039(8) 0.000(10) -0.006(8) 0.011(7)
C(10) 0.05(2) 0.052(6) 0.046(8) -0.014(8) 0.009(9) 0.007(5)
C(11) 0.04(2) 0.069(7) 0.035(8) -0.023(10) -0.013(8) 0.007(6)
C(12) 0.08(3) 0.068(8) 0.049(9) -0.011(10) 0.003(9) -0.006(6)
C(13) 0.04(2) 0.051(6) 0.059(9) 0.015(9) 0.005(10) 0.019(6)
C(14) 0.06(2) 0.064(6) 0.066(9) 0.020(8) 0.002(9) -0.002(6)
C(15) 0.06(3) 0.105(11) 0.077(12) 0.00(1) 0.018(12) 0.008(8)
C(16) 0.08(2) 0.065(8) 0.050(9) 0.015(9) -0.002(10) -0.004(6)
C(17) -0.01(2) 0.095(9) 0.075(10) 0.005(10) -0.012(10) -0.003(7)
C(18) 0.03(2) 0.059(7) 0.069(9) -0.020(8) -0.015(9) 0.005(6)
C(19) 0.05(2) 0.077(8) 0.041(8) 0.012(9) 0.031(9) 0.007(7)
C(20) 0.08(3) 0.103(10) 0.047(10) -0.042(11) 0.022(12) 0.010(7)
C(21) 0.06(2) 0.066(7) 0.074(10) 0.013(8) -0.035(10) -0.017(6)
C(22) 0.11(2) 0.059(6) 0.063(9) -0.000(9) -0.019(10) -0.010(6)
C(23) 0.07(2) 0.062(7) 0.048(8) -0.007(9) -0.002(8) 0.011(6)
C(24) 0.07(2) 0.055(7) 0.065(10) -0.019(8) -0.008(10) 0.011(6)
C(25) 0.05(2) 0.098(9) 0.074(9) -0.020(12) -0.016(9) -0.009(8)
C(26) 0.09(3) 0.081(8) 0.063(10) -0.000(10) -0.018(10) 0.018(7)
C(27) 0.10(2) 0.079(7) 0.057(9) 0.018(10) -0.026(9) 0.011(7)
C(28) 0.15(3) 0.117(9) 0.072(10) 0.06(1) -0.042(13) -0.003(8)
C(29) 0.06(3) 0.112(11) 0.054(8) 0.005(12) 0.010(9) 0.010(8)
C(30) 0.08(2) 0.075(7) 0.070(11) -0.008(10) -0.012(11) 0.010(8)
C(31) 0.09(2) 0.067(8) 0.081(10) -0.007(9) -0.022(10) 0.014(7)
C(32) 0.11(3) 0.123(12) 0.057(11) 0.04(1) -0.031(12) 0.004(9)
C(33) 0.16(3) 0.128(12) 0.078(11) -0.04(1) -0.03(1) 0.028(9)
C(34) 0.11(3) 0.077(9) 0.083(12) 0.014(11) 0.025(12) 0.008(9)
C(35) 0.10(3) 0.127(11) 0.098(12) -0.001(13) -0.033(12) -0.030(10)
C(36) 0.28(6) 0.22(2) 0.18(2) 0.12(3) 0.02(3) 0.09(2)
C(37) 0.32(6) 0.28(3) 0.12(2) 0.22(3) 0.02(2) 0.09(2)
C(38) 0.28(4) 0.101(11) 0.34(3) -0.05(1) -0.24(3) 0.08(1)

loop_
_atom_type_symbol
_atom_type_description
_atom_type_scat_dispersion_real
_atom_type_scat_dispersion_imag
_atom_type_scat_source
C C 0.003 0.002
;
International Tables for Crystallography
(1992, Vol. C, Tables 4.2.6.8 and 6.1.1.4)
;
H H 0.000 0.000
;
International Tables for Crystallography
(1992, Vol. C, Table 6.1.1.4)
;
N N 0.006 0.003
;
International Tables for Crystallography
(1992, Vol. C, Tables 4.2.6.8 and 6.1.1.4)
;
O O 0.011 0.006
;
International Tables for Crystallography
(1992, Vol. C, Tables 4.2.6.8 and 6.1.1.4)
;

loop_
_geom_angle_atom_site_label_1
_geom_angle_atom_site_label_2
_geom_angle_atom_site_label_3
_geom_angle
O(1) C(10) C(7) 108.4(7)
O(1) C(10) C(23) 112(1)
O(2) C(26) C(16) 110.8(9)
O(2) C(26) C(28) 108(1)
O(3) C(19) O(4) 122(1)
O(3) C(19) C(8) 118.7(9)
O(4) C(19) C(8) 119(1)
N(5) C(7) C(10) 105(1)
N(5) C(7) C(11) 113.2(9)
C(23) C(6) C(20) 122(1)
C(6) C(20) C(29) 121(1)
C(6) C(23) C(10) 124(1)
C(6) C(23) C(24) 114(1)
C(11) C(7) C(10) 117(1)
C(7) C(10) C(23) 105(1)
C(7) C(11) C(18) 120(1)
C(7) C(11) C(13) 120(1)
C(19) C(8) C(14) 122(1)
C(22) C(8) C(14) 117(1)
C(8) C(14) C(27) 121(1)
C(22) C(8) C(19) 119(1)
C(8) C(22) C(21) 120(1)
C(9) C(21) C(22) 124(1)
C(27) C(9) C(21) 114(1)
C(33) C(9) C(21) 124(1)
C(9) C(27) C(14) 121(1)
C(33) C(9) C(27) 121(1)
C(9) C(33) C(38) 125(1)
C(10) C(23) C(24) 120(1)
C(18) C(11) C(13) 119(1)
C(11) C(13) C(17) 120(1)
C(11) C(18) C(12) 118(1)
C(25) C(12) C(18) 121(1)
C(12) C(25) C(17) 117(1)
C(13) C(17) C(25) 122(1)
C(15) C(24) C(23) 122(1)
C(29) C(15) C(24) 121(1)
C(15) C(29) C(20) 117(1)
C(16) C(26) C(28) 110(1)
C(30) C(16) C(26) 117(1)
C(31) C(16) C(26) 121(1)
C(31) C(16) C(30) 120(1)
C(16) C(30) C(35) 121(1)
C(16) C(31) C(34) 115(1)
C(30) C(35) C(32) 119(1)
C(31) C(34) C(32) 126(1)
C(35) C(32) C(34) 116(1)
C(37) C(32) C(34) 128(1)
C(37) C(32) C(35) 115(1)
C(32) C(37) C(36) 121(2)
O(1) C(10) H(6) 110.0494
O(2) C(26) H(18) 107.9132
H(1) N(5) C(7) 106.8729
H(3) N(5) C(7) 110.7434
N(5) C(7) H(5) 105.6597
H(2) N(5) C(7) 110.7668
H(3) N(5) H(1) 109.4669
H(2) N(5) H(1) 109.4702
H(3) N(5) H(2) 109.4747
H(4) C(6) C(20) 119.6964
C(6) C(20) H(13) 120.1419
H(4) C(6) C(23) 117.9736
H(5) C(7) C(10) 107.6403
C(7) C(10) H(6) 112.0135
H(5) C(7) C(11) 106.4740
C(8) C(14) H(9) 118.9826
C(8) C(22) H(15) 119.5839
C(9) C(21) H(14) 117.2039
C(9) C(27) H(19) 119.8281
C(9) C(33) H(26) 104.4456
C(9) C(33) H(27) 106.1459
H(6) C(10) C(23) 108.6137
C(11) C(13) H(8) 117.5385
C(11) C(18) H(12) 120.4578
C(12) C(18) H(12) 120.2636
H(7) C(12) C(18) 120.8989
H(7) C(12) C(25) 117.2073
C(12) C(25) H(17) 121.4228
H(8) C(13) C(17) 121.7514
C(13) C(17) H(11) 118.2926
H(9) C(14) C(27) 119.1357
C(14) C(27) H(19) 118.0645
C(15) C(24) H(16) 120.2241
H(10) C(15) C(24) 120.3063
C(15) C(29) H(23) 121.0131
H(10) C(15) C(29) 118.5725
C(16) C(26) H(18) 109.7638
C(16) C(30) H(24) 117.9841
C(16) C(31) H(25) 120.5928
H(11) C(17) C(25) 119.5419
C(17) C(25) H(17) 121.3171
H(13) C(20) C(29) 118.0789
C(20) C(29) H(23) 121.1812
C(21) C(22) H(15) 120.3607
H(14) C(21) C(22) 118.0630
C(23) C(24) H(16) 117.4125
H(18) C(26) C(28) 108.9963
C(26) C(28) H(20) 108.5855
C(26) C(28) H(21) 110.6476
C(26) C(28) H(22) 109.1764
H(21) C(28) H(20) 109.4671
H(22) C(28) H(20) 109.4660
H(22) C(28) H(21) 109.4778
H(24) C(30) C(35) 120.5138
C(30) C(35) H(29) 122.7356
H(25) C(31) C(34) 124.1877
C(31) C(34) H(28) 118.1792
C(32) C(34) H(28) 115.3108
C(32) C(35) H(29) 117.4584
C(32) C(37) H(33) 104.9255
C(32) C(37) H(34) 109.5570
H(26) C(33) C(38) 100.2742
H(27) C(33) C(38) 110.1519
C(33) C(38) H(35) 103.5781
C(33) C(38) H(36) 115.8036
C(33) C(38) H(37) 108.8009
H(27) C(33) H(26) 109.4633
H(32) C(36) C(37) 104.8596
H(30) C(36) C(37) 101.3167
H(31) C(36) C(37) 121.6106
C(36) C(37) H(33) 98.4997
C(36) C(37) H(34) 111.8337
H(32) C(36) H(30) 109.4791
H(31) C(36) H(30) 109.4721
H(32) C(36) H(31) 109.4674
H(34) C(37) H(33) 109.4615
H(36) C(38) H(35) 109.4725
H(37) C(38) H(35) 109.4786
H(37) C(38) H(36) 109.4666

loop_
_geom_bond_atom_site_label_1
_geom_bond_atom_site_label_2
_geom_bond_distance
O(1) C(10) 1.426(9)
O(2) C(26) 1.44(1)
O(3) C(19) 1.28(1)
O(4) C(19) 1.25(1)
N(5) C(7) 1.50(2)
C(6) C(20) 1.37(3)
C(6) C(23) 1.41(3)
C(7) C(10) 1.56(1)
C(7) C(11) 1.46(2)
C(8) C(14) 1.42(2)
C(8) C(19) 1.50(2)
C(8) C(22) 1.38(2)
C(9) C(21) 1.40(2)
C(9) C(27) 1.42(2)
C(9) C(33) 1.48(2)
C(10) O(1) 1.426(9)
C(10) C(23) 1.51(2)
C(11) C(13) 1.38(2)
C(11) C(18) 1.39(2)
C(12) C(18) 1.36(2)
C(12) C(25) 1.41(2)
C(13) C(17) 1.35(2)
C(14) C(27) 1.36(2)
C(15) C(24) 1.37(3)
C(15) C(29) 1.38(3)
C(16) C(26) 1.52(2)
C(16) C(30) 1.37(2)
C(16) C(31) 1.36(2)
C(17) C(25) 1.36(2)
C(20) C(29) 1.41(2)
C(21) C(22) 1.37(2)
C(23) C(24) 1.45(2)
C(26) C(28) 1.56(3)
C(30) C(16) 1.37(2)
C(30) C(35) 1.37(2)
C(31) C(34) 1.41(2)
C(32) C(34) 1.32(3)
C(32) C(35) 1.40(2)
C(32) C(37) 1.60(3)
C(33) C(38) 1.30(2)
C(35) C(30) 1.37(2)
C(36) C(37) 1.16(5)
N(5) H(1) 0.9499
N(5) H(2) 0.9501
N(5) H(3) 0.9499
C(6) H(4) 0.9500
C(7) H(5) 0.9500
C(10) H(6) 0.9501
C(12) H(7) 0.9500
C(13) H(8) 0.9499
C(14) H(9) 0.9499
C(15) H(10) 0.9501
C(17) H(11) 0.9500
C(18) H(12) 0.9499
C(20) H(13) 0.9499
C(21) H(14) 0.9499
C(22) H(15) 0.9500
C(24) H(16) 0.9500
C(25) H(17) 0.9499
C(26) H(18) 0.9501
C(27) H(19) 0.9500
C(28) H(20) 0.9499
C(28) H(21) 0.9501
C(28) H(22) 0.9500
C(29) H(23) 0.9501
C(30) H(24) 0.9500
C(31) H(25) 0.9500
C(33) H(26) 0.9499
C(33) H(27) 0.9501
C(34) H(28) 0.9500
C(35) H(29) 0.9501
C(36) H(30) 0.9500
C(36) H(31) 0.9499
C(36) H(32) 0.9500
C(37) H(33) 0.9500
C(37) H(34) 0.9500
C(38) H(35) 0.9500
C(38) H(36) 0.9501
C(38) H(37) 0.9499
H(24) C(30) 0.9500
H(28) C(34) 0.9500

loop_
_geom_contact_atom_site_label_1
_geom_contact_atom_site_label_2
_geom_contact_distance
_geom_contact_site_symmetry_2
O(1) O(2) 2.81(1) 56501
O(1) O(4) 3.45(1) .
O(1) N(5) 2.81(1) .
O(1) C(6) 2.88(2) .
O(1) C(7) 2.43(1) .
O(1) C(11) 3.05(1) .
O(1) C(18) 3.04(2) .
O(1) C(23) 2.44(2) .
O(2) O(1) 2.81(1) 54501
O(2) O(3) 2.66(1) .
O(2) C(10) 3.54(1) 54501
O(2) C(16) 2.43(1) .
O(2) C(24) 3.46(2) .
O(2) C(28) 2.43(2) .
O(2) C(30) 3.56(2) .
O(2) C(31) 2.95(1) .
O(3) O(4) 2.217(8) .
O(3) N(5) 3.48(1) .
O(3) C(8) 2.39(1) .
O(3) C(22) 2.80(2) .
O(4) O(1) 3.45(1) .
O(4) N(5) 2.79(1) .
O(4) C(8) 2.37(1) .
O(4) C(10) 3.38(2) .
O(4) C(14) 2.87(2) .
N(5) O(1) 2.81(1) .
N(5) C(10) 2.45(1) .
N(5) C(11) 2.47(2) .
N(5) C(13) 3.60(2) .
N(5) C(18) 3.01(2) .
N(5) C(19) 3.52(2) .
C(6) O(1) 2.88(2) .
C(6) C(7) 3.40(2) .
C(6) C(10) 2.58(3) .
C(6) C(11) 3.33(2) .
C(6) C(15) 2.77(2) .
C(6) C(24) 2.41(2) .
C(6) C(29) 2.42(2) .
C(7) O(1) 2.43(1) .
C(7) C(13) 2.47(3) .
C(7) C(18) 2.47(2) .
C(7) C(23) 2.44(2) .
C(7) C(24) 3.18(2) .
C(8) C(9) 2.86(2) .
C(8) C(21) 2.39(2) .
C(8) C(27) 2.43(2) .
C(9) C(14) 2.43(2) .
C(9) C(22) 2.45(2) .
C(9) C(38) 2.47(2) .
C(10) O(2) 3.54(1) 56501
C(10) C(11) 2.58(2) .
C(10) C(13) 3.55(2) .
C(10) C(18) 3.22(2) .
C(10) C(24) 2.57(2) .
C(11) O(1) 3.05(1) .
C(11) C(12) 2.38(2) .
C(11) C(17) 2.38(2) .
C(11) C(23) 2.92(1) .
C(11) C(25) 2.78(2) .
C(12) C(13) 2.73(2) .
C(12) C(17) 2.37(2) .
C(13) C(18) 2.39(2) .
C(13) C(23) 3.40(2) .
C(13) C(25) 2.38(2) .
C(14) C(19) 2.56(2) .
C(14) C(21) 2.72(2) .
C(14) C(22) 2.39(1) .
C(15) C(20) 2.39(2) .
C(15) C(23) 2.47(2) .
C(16) C(28) 2.53(3) .
C(16) C(32) 2.78(2) .
C(16) C(34) 2.34(2) .
C(16) C(35) 2.39(2) .
C(17) C(18) 2.75(2) .
C(18) O(1) 3.04(2) .
C(18) C(25) 2.42(2) .
C(19) C(22) 2.49(2) .
C(20) C(23) 2.43(3) .
C(20) C(24) 2.75(2) .
C(21) C(27) 2.37(2) .
C(21) C(33) 2.55(2) .
C(22) C(27) 2.77(2) .
C(23) O(1) 2.44(2) .
C(23) C(28) 3.60(2) 56501
C(23) C(29) 2.86(3) .
C(24) C(29) 2.39(3) .
C(26) C(30) 2.48(2) .
C(26) C(31) 2.51(2) .
C(27) C(33) 2.52(2) .
C(27) C(38) 3.00(3) .
C(28) C(23) 3.60(2) 54501
C(28) C(30) 3.44(3) .
C(28) C(31) 3.16(2) .
C(30) O(2) 3.56(2) .
C(30) C(26) 2.48(2) .
C(30) C(28) 3.44(3) .
C(30) C(31) 2.37(2) .
C(30) C(32) 2.40(2) .
C(30) C(34) 2.66(2) .
C(31) C(30) 2.37(2) .
C(31) C(32) 2.43(2) .
C(31) C(35) 2.78(2) .
C(32) C(30) 2.40(2) .
C(32) C(36) 2.42(4) .
C(34) C(30) 2.66(2) .
C(34) C(35) 2.31(2) .
C(34) C(36) 3.37(4) .
C(34) C(37) 2.63(4) .
C(35) C(36) 3.19(3) .
C(35) C(37) 2.55(3) .
O(1) H(1) 2.7476 .
O(1) H(3) 2.7266 .
O(1) H(4) 2.5555 .
O(1) H(5) 3.2217 .
O(1) H(5) 3.0914 56501
O(1) H(6) 1.9664 .
O(1) H(8) 3.5085 56501
O(1) H(12) 2.6460 .
O(1) H(16) 3.1670 56501
O(1) H(22) 3.0556 56501
O(2) H(6) 3.2931 54501
O(2) H(6) 3.4481 .
O(2) H(15) 3.4428 .
O(2) H(16) 2.5219 .
O(2) H(18) 1.9519 .
O(2) H(20) 2.8432 .
O(2) H(21) 3.2008 .
O(2) H(22) 2.4339 .
O(2) H(25) 2.7525 .
O(3) H(2) 3.5725 .
O(3) H(3) 2.7587 .
O(3) H(6) 2.9090 .
O(3) H(9) 3.2036 54501
O(3) H(15) 2.4911 .
O(4) H(1) 3.1749 .
O(4) H(2) 3.2283 .
O(4) H(3) 1.8444 .
O(4) H(6) 2.8218 .
O(4) H(9) 2.5994 .
O(4) H(18) 3.5426 56501
N(5) H(5) 1.9824 .
N(5) H(6) 2.6516 .
N(5) H(12) 2.8048 .
C(6) H(6) 3.2546 .
C(6) H(10) 3.3465 56501
C(6) H(13) 2.0199 .
C(6) H(16) 3.2629 .
C(6) H(22) 3.0099 56501
C(6) H(23) 3.2792 .
C(7) H(1) 1.9969 .
C(7) H(2) 2.0425 .
C(7) H(3) 2.0421 .
C(7) H(4) 3.5470 .
C(7) H(6) 2.1106 .
C(7) H(8) 2.6015 .
C(7) H(12) 2.6514 .
C(7) H(16) 3.1561 .
C(8) H(9) 2.0535 .
C(8) H(14) 3.2323 .
C(8) H(15) 2.0264 .
C(8) H(18) 3.0401 56501
C(8) H(19) 3.2717 .
C(8) H(24) 3.5214 56501
C(9) H(9) 3.2830 .
C(9) H(13) 3.4164 45501
C(9) H(14) 2.0170 .
C(9) H(15) 3.3008 .
C(9) H(19) 2.0649 .
C(9) H(23) 3.3216 45501
C(9) H(24) 3.1866 56501
C(9) H(26) 1.9453 .
C(9) H(27) 1.9660 .
C(9) H(32) 3.4810 .
C(9) H(35) 2.8452 .
C(9) H(36) 3.2355 .
C(9) H(37) 2.5086 .
C(10) H(1) 2.8320 .
C(10) H(2) 3.2375 .
C(10) H(3) 2.4125 .
C(10) H(4) 2.7406 .
C(10) H(5) 2.0594 .
C(10) H(12) 3.1818 .
C(10) H(16) 2.6980 .
C(10) H(22) 3.0266 56501
C(11) H(1) 2.5008 .
C(11) H(2) 2.8360 .
C(11) H(3) 3.2595 .
C(11) H(4) 3.3450 .
C(11) H(5) 1.9554 .
C(11) H(6) 3.3797 .
C(11) H(7) 3.2442 .
C(11) H(8) 2.0058 .
C(11) H(11) 3.2214 .
C(11) H(12) 2.0465 .
C(12) H(8) 3.3117 56501
C(12) H(11) 3.2311 .
C(12) H(12) 2.0173 .
C(12) H(17) 2.0676 .
C(13) H(5) 2.4583 .
C(13) H(7) 3.3704 54501
C(13) H(11) 1.9886 .
C(13) H(12) 3.5551 54501
C(13) H(12) 3.2546 .
C(13) H(17) 3.2361 .
C(14) H(15) 3.2543 .
C(14) H(15) 3.3458 56501
C(14) H(18) 3.2566 56501
C(14) H(19) 1.9939 .
C(14) H(24) 3.3669 56501
C(15) H(4) 3.3029 54501
C(15) H(13) 3.2413 .
C(15) H(16) 2.0182 .
C(15) H(23) 2.0432 .
C(16) H(15) 2.9368 .
C(16) H(18) 2.0456 .
C(16) H(20) 2.5276 .
C(16) H(21) 2.9478 .
C(16) H(22) 3.2914 .
C(16) H(24) 2.0011 .
C(16) H(25) 2.0171 .
C(16) H(28) 3.1959 .
C(16) H(29) 3.2586 .
C(17) H(7) 3.3130 54501
C(17) H(7) 3.2108 .
C(17) H(8) 2.0221 .
C(17) H(17) 2.0270 .
C(18) H(1) 2.5685 .
C(18) H(2) 3.5022 .
C(18) H(4) 3.3132 .
C(18) H(5) 3.2188 .
C(18) H(7) 2.0235 .
C(18) H(8) 3.2380 .
C(18) H(8) 3.1954 56501
C(18) H(17) 3.2791 .
C(19) H(3) 2.6104 .
C(19) H(6) 2.9496 .
C(19) H(9) 2.7224 .
C(19) H(15) 2.6419 .
C(19) H(18) 3.2885 56501
C(20) H(4) 2.0156 .
C(20) H(10) 3.2469 .
C(20) H(10) 3.4804 56501
C(20) H(23) 2.0660 .
C(20) H(27) 3.2286 65501
C(21) H(15) 2.0270 .
C(21) H(19) 3.2925 54501
C(21) H(19) 3.2359 .
C(21) H(23) 3.4931 45501
C(21) H(24) 3.2410 56501
C(21) H(26) 2.6205 .
C(21) H(27) 2.8323 .
C(21) H(32) 3.1720 .
C(21) H(37) 3.2094 54501
C(22) H(9) 3.2460 .
C(22) H(14) 2.0043 .
C(22) H(18) 3.5630 56501
C(22) H(19) 3.1497 54501
C(22) H(24) 3.4320 56501
C(23) H(4) 2.0342 .
C(23) H(5) 2.6298 .
C(23) H(6) 2.0213 .
C(23) H(8) 3.4663 .
C(23) H(10) 3.3282 .
C(23) H(13) 3.2847 .
C(23) H(16) 2.0713 .
C(23) H(22) 2.7459 56501
C(24) H(4) 3.4616 54501
C(24) H(4) 3.2735 .
C(24) H(5) 2.8994 .
C(24) H(6) 2.6894 .
C(24) H(8) 3.4868 .
C(24) H(10) 2.0190 .
C(24) H(22) 3.3700 56501
C(24) H(23) 3.2534 .
C(24) H(25) 3.5399 .
C(25) H(7) 2.0258 .
C(25) H(8) 3.2386 .
C(25) H(11) 2.0099 .
C(25) H(12) 3.2776 .
C(26) H(6) 3.4327 54501
C(26) H(15) 3.5983 .
C(26) H(16) 3.4537 .
C(26) H(20) 2.0674 .
C(26) H(21) 2.0917 .
C(26) H(22) 2.0745 .
C(26) H(24) 2.5795 .
C(26) H(25) 2.6734 .
C(27) H(9) 2.0044 .
C(27) H(13) 3.4136 45501
C(27) H(14) 3.2263 .
C(27) H(15) 3.2406 56501
C(27) H(24) 3.2066 56501
C(27) H(26) 3.1492 .
C(27) H(27) 3.0249 .
C(27) H(35) 3.1796 .
C(27) H(37) 2.6651 .
C(28) H(6) 3.4161 54501
C(28) H(16) 3.3702 .
C(28) H(18) 2.0724 .
C(28) H(24) 3.5475 .
C(28) H(25) 3.2555 54501
C(28) H(25) 3.0946 .
C(28) H(28) 3.5121 54501
C(29) H(4) 3.2764 .
C(29) H(10) 2.0193 .
C(29) H(13) 2.0352 .
C(29) H(16) 3.2517 .
C(29) H(27) 3.0090 65501
C(30) H(15) 3.0928 .
C(30) H(18) 2.5183 .
C(30) H(20) 3.5300 .
C(30) H(21) 3.5186 .
C(30) H(25) 3.2329 .
C(30) H(28) 3.1844 54501
C(30) H(29) 2.0443 .
C(31) H(15) 3.2181 .
C(31) H(18) 3.2676 .
C(31) H(20) 2.7562 .
C(31) H(21) 3.0544 56501
C(31) H(24) 3.2153 .
C(31) H(28) 2.0380 .
C(32) H(14) 3.4259 .
C(32) H(24) 3.2592 .
C(32) H(25) 3.2883 .
C(32) H(28) 1.9248 .
C(32) H(29) 2.0236 .
C(32) H(30) 2.7743 .
C(32) H(31) 3.2414 .
C(32) H(32) 2.3094 .
C(32) H(33) 2.0621 .
C(32) H(34) 2.1182 .
C(33) H(13) 3.4082 45501
C(33) H(14) 2.6967 .
C(33) H(19) 2.6932 .
C(33) H(23) 3.3021 45501
C(33) H(32) 3.4028 .
C(33) H(35) 1.7772 .
C(33) H(36) 1.9111 .
C(33) H(37) 1.8367 .
C(34) H(15) 3.5598 .
C(34) H(21) 3.2717 56501
C(34) H(24) 3.2169 56501
C(34) H(25) 2.0961 .
C(34) H(29) 3.1527 .
C(34) H(32) 3.0532 .
C(34) H(33) 2.6728 .
C(34) H(34) 3.2537 .
C(35) H(14) 3.2763 .
C(35) H(15) 3.5397 .
C(35) H(24) 2.0232 .
C(35) H(28) 3.1538 .
C(35) H(30) 3.1382 .
C(35) H(32) 3.0694 .
C(35) H(33) 3.2762 .
C(35) H(34) 2.7116 .
C(35) H(37) 3.4802 54501
C(36) H(14) 3.5272 .
C(36) H(26) 3.2424 .
C(36) H(28) 3.3914 .
C(36) H(29) 3.0764 .
C(36) H(29) 3.4777 56501
C(36) H(33) 1.6038 .
C(36) H(34) 1.7509 .
C(37) H(28) 2.7401 .
C(37) H(29) 2.6075 .
C(37) H(30) 1.6367 .
C(37) H(31) 1.8441 .
C(37) H(32) 1.6766 .
C(38) H(14) 3.2847 56501
C(38) H(19) 2.7372 .
C(38) H(26) 1.7376 .
C(38) H(27) 1.8517 .
C(38) H(29) 3.5857 56501
H(1) O(1) 2.7476 .
H(3) O(1) 2.7266 .
H(4) O(1) 2.5555 .
H(4) C(15) 3.3029 56501
H(4) C(24) 3.4616 56501
H(5) O(1) 3.0914 54501
H(5) O(1) 3.2217 .
H(6) O(1) 1.9664 .
H(6) O(2) 3.2931 56501
H(6) C(26) 3.4327 56501
H(6) C(28) 3.4161 56501
H(7) C(13) 3.3704 56501
H(7) C(17) 3.3130 56501
H(8) O(1) 3.5085 54501
H(8) C(12) 3.3117 54501
H(8) C(18) 3.1954 54501
H(9) O(3) 3.2036 56501
H(10) C(6) 3.3465 54501
H(10) C(20) 3.4804 54501
H(12) O(1) 2.6460 .
H(12) C(13) 3.5551 56501
H(13) C(9) 3.4164 65501
H(13) C(27) 3.4136 65501
H(13) C(33) 3.4082 65501
H(14) C(38) 3.2847 54501
H(15) C(14) 3.3458 54501
H(15) C(27) 3.2406 54501
H(15) C(30) 3.0928 .
H(16) O(1) 3.1670 54501
H(18) O(4) 3.5426 54501
H(18) C(8) 3.0401 54501
H(18) C(14) 3.2566 54501
H(18) C(19) 3.2885 54501
H(18) C(22) 3.5630 54501
H(18) C(30) 2.5183 .
H(19) C(21) 3.2925 56501
H(19) C(22) 3.1497 56501
H(20) C(30) 3.5300 .
H(21) C(30) 3.5186 .
H(21) C(31) 3.0544 54501
H(21) C(34) 3.2717 54501
H(22) O(1) 3.0556 54501
H(22) C(6) 3.0099 54501
H(22) C(10) 3.0266 54501
H(22) C(23) 2.7459 54501
H(22) C(24) 3.3700 54501
H(23) C(9) 3.3216 65501
H(23) C(21) 3.4931 65501
H(23) C(33) 3.3021 65501
H(24) C(8) 3.5214 54501
H(24) C(9) 3.1866 54501
H(24) C(14) 3.3669 54501
H(24) C(16) 2.0011 .
H(24) C(21) 3.2410 54501
H(24) C(22) 3.4320 54501
H(24) C(26) 2.5795 .
H(24) C(27) 3.2066 54501
H(24) C(28) 3.5475 .
H(24) C(31) 3.2153 .
H(24) C(32) 3.2592 .
H(24) C(34) 3.2169 54501
H(24) C(35) 2.0232 .
H(25) C(28) 3.2555 56501
H(25) C(30) 3.2329 .
H(27) C(20) 3.2286 45501
H(27) C(29) 3.0090 45501
H(28) C(16) 3.1959 .
H(28) C(28) 3.5121 56501
H(28) C(30) 3.1844 56501
H(28) C(31) 2.0380 .
H(28) C(32) 1.9248 .
H(28) C(35) 3.1538 .
H(28) C(36) 3.3914 .
H(28) C(37) 2.7401 .
H(29) C(30) 2.0443 .
H(29) C(36) 3.4777 54501
H(29) C(38) 3.5857 54501
H(37) C(21) 3.2094 56501
H(37) C(35) 3.4802 56501

loop_
_geom_torsion_atom_site_label_1
_geom_torsion_atom_site_label_2
_geom_torsion_atom_site_label_3
_geom_torsion_atom_site_label_4
_geom_torsion
C(23) C(6) C(20) C(29) -5(2)
C(20) C(6) C(23) C(10) 178(1)
C(20) C(6) C(23) C(24) 3(1)
N(5) C(7) C(10) O(1) 61(1)
N(5) C(7) C(10) C(23) -178(1)
C(11) C(7) C(10) O(1) -66(1)
C(11) C(7) C(10) C(23) 54(1)
N(5) C(7) C(11) C(13) 128(1)
N(5) C(7) C(11) C(18) -56(1)
C(10) C(7) C(11) C(13) -107(1)
C(10) C(7) C(11) C(18) 67(1)
C(19) C(8) C(14) C(27) -175(1)
C(22) C(8) C(14) C(27) 2(2)
C(14) C(8) C(19) O(3) 176(1)
C(14) C(8) C(19) O(4) -4(2)
C(22) C(8) C(19) O(3) -1(1)
C(22) C(8) C(19) O(4) 177(1)
C(14) C(8) C(22) C(21) -1(2)
C(19) C(8) C(22) C(21) 176(1)
C(27) C(9) C(21) C(22) 2(2)
C(33) C(9) C(21) C(22) 179(1)
C(21) C(9) C(27) C(14) -2(2)
C(33) C(9) C(27) C(14) -179(1)
C(21) C(9) C(33) C(38) -155(1)
C(27) C(9) C(33) C(38) 21(2)
O(1) C(10) C(23) C(6) 19(1)
O(1) C(10) C(23) C(24) -164(1)
C(7) C(10) C(23) C(6) -98(1)
C(7) C(10) C(23) C(24) 77(1)
C(7) C(11) C(13) C(17) 174(1)
C(18) C(11) C(13) C(17) -1(1)
C(7) C(11) C(18) C(12) -177(1)
C(13) C(11) C(18) C(12) -1(1)
C(25) C(12) C(18) C(11) 3(2)
C(18) C(12) C(25) C(17) -2(2)
C(11) C(13) C(17) C(25) 2(2)
C(8) C(14) C(27) C(9) 0(1)
C(29) C(15) C(24) C(23) 1(2)
C(24) C(15) C(29) C(20) -3(2)
C(30) C(16) C(26) O(2) -134(1)
C(30) C(16) C(26) C(28) 104(1)
C(31) C(16) C(26) O(2) 51(2)
C(31) C(16) C(26) C(28) -68(1)
C(26) C(16) C(30) C(35) -171(1)
C(31) C(16) C(30) C(35) 1(2)
C(26) C(16) C(31) C(34) 174(1)
C(30) C(16) C(31) C(34) 1(2)
C(13) C(17) C(25) C(12) 0(1)
C(6) C(20) C(29) C(15) 5(2)
C(9) C(21) C(22) C(8) 0(2)
C(6) C(23) C(24) C(15) -1(1)
C(10) C(23) C(24) C(15) -177(1)
C(16) C(30) C(35) C(32) 0(1)
C(16) C(31) C(34) C(32) -6(2)
C(35) C(32) C(34) C(31) 7(3)
C(37) C(32) C(34) C(31) -174(1)
C(34) C(32) C(35) C(30) -4(2)
C(37) C(32) C(35) C(30) 178(1)
C(34) C(32) C(37) C(36) -94(3)
C(35) C(32) C(37) C(36) 82(3)
